data_7244172
loop_
_publ_author_name
'Liu, Han-Fu'
'Tao, Ye'
'Qin, Xiao-Huan'
'Chen, Chao'
'Huang, Fu-Ping'
'Zhang, Xiu-Qing'
'Bian, He-Dong'

_publ_section_title
;
 Three-fold Interpenetrated Metal--Organic Framework as a Multifunctional
 Fluorescent Probe for Detecting 2,4,6-Trinitrophenol, Levofloxacin, and
 L-Cystine
;
_journal_name_full CrystEngComm
_journal_paper_doi 10.1039/D1CE01590G
_journal_year 2022
_chemical_formula_moiety '0.25(C168 H120 N48 O56.24 Zn12)'
_chemical_formula_sum 'C42 H30 N12 O14 Zn3'
_chemical_formula_weight 1122.89
_space_group_crystal_system monoclinic
_space_group_IT_number 15
_space_group_name_Hall '-C 2yc'
_space_group_name_H-M_alt 'C 1 2/c 1'
_atom_sites_solution_hydrogens mixed
_atom_sites_solution_primary direct
_audit_creation_date 2020-01-09
_audit_creation_method
;
Olex2 1.2
(compiled 2018.05.29 svn.r3508 for OlexSys, GUI svn.r5506)
;
_audit_update_record
;
2021-09-03 deposited with the CCDC.	2022-01-10 downloaded from the CCDC.
;
_cell_angle_alpha 90
_cell_angle_beta 90.27(3)
_cell_angle_gamma 90
_cell_formula_units_Z 4
_cell_length_a 10.086(2)
_cell_length_b 30.644(6)
_cell_length_c 17.347(4)
_cell_measurement_reflns_used 4700
_cell_measurement_temperature 293(2)
_cell_measurement_theta_max 28.6136
_cell_measurement_theta_min 3.4370
_cell_volume 5361.5(19)
_computing_molecular_graphics 'Olex2 (Dolomanov et al., 2009)'
_computing_publication_material 'Olex2 (Dolomanov et al., 2009)'
_computing_structure_refinement 'ShelXL (Sheldrick, 2015)'
_computing_structure_solution 'ShelXS (Sheldrick, 2008)'
_diffrn_ambient_temperature 293(2)
_diffrn_measured_fraction_theta_full 0.995
_diffrn_measured_fraction_theta_max 0.995
_diffrn_measurement_device_type 'Bruker P4'
_diffrn_measurement_method '\w scans'
_diffrn_radiation_monochromator graphite
_diffrn_radiation_type MoK\a
_diffrn_radiation_wavelength 0.71073
_diffrn_reflns_av_R_equivalents 0.0692
_diffrn_reflns_av_unetI/netI 0.0687
_diffrn_reflns_Laue_measured_fraction_full 0.995
_diffrn_reflns_Laue_measured_fraction_max 0.995
_diffrn_reflns_limit_h_max 10
_diffrn_reflns_limit_h_min -11
_diffrn_reflns_limit_k_max 36
_diffrn_reflns_limit_k_min -36
_diffrn_reflns_limit_l_max 20
_diffrn_reflns_limit_l_min -20
_diffrn_reflns_number 15080
_diffrn_reflns_point_group_measured_fraction_full 0.995
_diffrn_reflns_point_group_measured_fraction_max 0.995
_diffrn_reflns_theta_full 24.997
_diffrn_reflns_theta_max 24.997
_diffrn_reflns_theta_min 3.068
_exptl_absorpt_coefficient_mu 1.400
_exptl_absorpt_correction_T_max 1.00000
_exptl_absorpt_correction_T_min 0.31575
_exptl_absorpt_correction_type multi-scan
_exptl_absorpt_process_details SADABS
_exptl_crystal_colour colourless
_exptl_crystal_density_diffrn 1.391
_exptl_crystal_description block
_exptl_crystal_F_000 2272
_exptl_crystal_size_max 0.22
_exptl_crystal_size_mid 0.11
_exptl_crystal_size_min 0.05
_refine_diff_density_max 0.597
_refine_diff_density_min -0.355
_refine_diff_density_rms 0.083
_refine_ls_extinction_method none
_refine_ls_goodness_of_fit_ref 1.031
_refine_ls_hydrogen_treatment constr
_refine_ls_matrix_type full
_refine_ls_number_parameters 334
_refine_ls_number_reflns 4700
_refine_ls_number_restraints 18
_refine_ls_restrained_S_all 1.034
_refine_ls_R_factor_all 0.0740
_refine_ls_R_factor_gt 0.0550
_refine_ls_shift/su_max 0.001
_refine_ls_shift/su_mean 0.000
_refine_ls_structure_factor_coef Fsqd
_refine_ls_weighting_details 'w=1/[\s^2^(Fo^2^)+(0.0570P)^2^+11.9646P] where P=(Fo^2^+2Fc^2^)/3'
_refine_ls_weighting_scheme calc
_refine_ls_wR_factor_gt 0.1207
_refine_ls_wR_factor_ref 0.1279
_reflns_Friedel_coverage 0.000
_reflns_number_gt 3691
_reflns_number_total 4700
_reflns_threshold_expression 'I > 2\s(I)'
_cod_data_source_file d1ce01590g2.cif
_cod_data_source_block aa_sq
_cod_database_code 7244172
_shelx_shelxl_version_number 2018/3
_shelx_space_group_comment
;
The symmetry employed for this shelxl refinement is uniquely defined
by the following loop, which should always be used as a source of
symmetry information in preference to the above space-group names.
They are only intended as comments.
;
_shelx_estimated_absorpt_t_max 0.933
_shelx_estimated_absorpt_t_min 0.748
_olex2_refinement_description
;
1. Fixed Uiso
 At 1.2 times of:
  All C(H) groups, All N(H,H) groups
 At 1.5 times of:
  All O(H,H) groups
2. Uiso/Uaniso restraints and constraints
Uanis(N2) \\sim Ueq, Uanis(O5) \\sim Ueq, Uanis(O5') \\sim Ueq: with sigma of
0.01 and sigma for terminal atoms of 0.02
3.a Rotating group:
 O7(H7A,H7B), N2(H2A,H2B)
3.b Aromatic/amide H refined with riding coordinates:
 C1(H1), C2(H2), C3(H3), C4(H4), C9(H9), C10(H10), C11(H11), C12(H12),
 C15(H15), C18(H18), C19(H19)
;
_olex2_submission_special_instructions 'No special instructions were received'

loop_
_space_group_symop_operation_xyz
'x, y, z'
'-x, y, -z+1/2'
'x+1/2, y+1/2, z'
'-x+1/2, y+1/2, -z+1/2'
'-x, -y, -z'
'x, -y, z-1/2'
'-x+1/2, -y+1/2, -z'
'x+1/2, -y+1/2, z-1/2'

loop_
_atom_site_label
_atom_site_type_symbol
_atom_site_fract_x
_atom_site_fract_y
_atom_site_fract_z
_atom_site_U_iso_or_equiv
_atom_site_adp_type
_atom_site_occupancy
_atom_site_site_symmetry_order
_atom_site_calc_flag
_atom_site_refinement_flags_posn
_atom_site_refinement_flags_adp
_atom_site_refinement_flags_occupancy
_atom_site_disorder_assembly
_atom_site_disorder_group
Zn1 Zn 0.64810(5) 0.28426(2) 0.63411(2) 0.02777(17) Uani 1 1 d . . . . .
Zn2 Zn 0.500000 0.39732(2) 0.750000 0.0289(2) Uani 1 2 d S T P . .
O1 O 0.6599(3) 0.37719(10) 0.80954(16) 0.0329(7) Uani 1 1 d . . . . .
O2 O 0.4913(3) 0.33713(9) 0.84737(15) 0.0313(7) Uani 1 1 d . . . . .
O3 O 0.9931(3) 0.26435(11) 1.11800(16) 0.0393(8) Uani 1 1 d . . . . .
O4 O 1.0727(3) 0.22896(10) 1.01743(16) 0.0352(7) Uani 1 1 d . . . . .
O6 O 0.6831(3) 0.28592(10) 0.74739(15) 0.0326(7) Uani 1 1 d . . . . .
O7 O 0.7845(3) 0.23065(11) 0.61754(17) 0.0406(8) Uani 1 1 d . . . . .
H7A H 0.828315 0.226031 0.659047 0.061 Uiso 1 1 d GR . . . .
H7B H 0.838289 0.237074 0.581359 0.061 Uiso 1 1 d GR . . . .
N1 N 1.4042(4) 0.56096(12) 0.3249(2) 0.0394(10) Uani 1 1 d . . . . .
N2 N 1.0995(7) 0.42133(19) 0.4031(3) 0.097(2) Uani 1 1 d . U . . .
H2A H 1.071160 0.395151 0.413108 0.116 Uiso 1 1 d GR . . . .
H2B H 1.043256 0.433871 0.371968 0.116 Uiso 1 1 d GR . . . .
N3 N 1.1091(4) 0.44617(13) 0.4715(2) 0.0491(11) Uani 1 1 d . . . . .
N4 N 1.1868(5) 0.49153(17) 0.5590(3) 0.0696(15) Uani 1 1 d . . . . .
N5 N 1.1055(5) 0.46106(17) 0.5954(3) 0.0685(15) Uani 1 1 d . . . . .
N6 N 0.7881(4) 0.33250(12) 0.60032(19) 0.0342(9) Uani 1 1 d . . . . .
C1 C 1.3707(6) 0.53169(19) 0.4513(3) 0.0575(15) Uani 1 1 d . . . . .
H1 H 1.398597 0.530541 0.502479 0.069 Uiso 1 1 calc R . . . .
C2 C 1.4368(6) 0.55739(18) 0.3988(3) 0.0580(16) Uani 1 1 d . . . . .
H2 H 1.509262 0.573349 0.416454 0.070 Uiso 1 1 calc R . . . .
C3 C 1.2952(6) 0.5387(2) 0.3016(3) 0.0645(17) Uani 1 1 d . . . . .
H3 H 1.267220 0.541384 0.250663 0.077 Uiso 1 1 calc R . . . .
C4 C 1.2238(6) 0.5121(2) 0.3508(3) 0.0689(18) Uani 1 1 d . . . . .
H4 H 1.149712 0.497203 0.332525 0.083 Uiso 1 1 calc R . . . .
C5 C 1.2625(5) 0.50766(16) 0.4270(3) 0.0472(13) Uani 1 1 d . . . . .
C6 C 1.1868(5) 0.48198(17) 0.4851(3) 0.0478(13) Uani 1 1 d . . . . .
C7 C 1.0608(5) 0.43444(17) 0.5426(3) 0.0467(13) Uani 1 1 d . . . . .
C8 C 0.9690(5) 0.39816(16) 0.5586(3) 0.0409(12) Uani 1 1 d . . . . .
C9 C 0.8770(6) 0.3813(2) 0.5077(3) 0.0630(17) Uani 1 1 d . . . . .
H9 H 0.873533 0.391954 0.457499 0.076 Uiso 1 1 calc R . . . .
C10 C 0.7907(6) 0.34926(19) 0.5297(3) 0.0569(15) Uani 1 1 d . . . . .
H10 H 0.730845 0.338633 0.493339 0.068 Uiso 1 1 calc R . . . .
C11 C 0.8790(5) 0.34754(19) 0.6499(3) 0.0573(16) Uani 1 1 d . . . . .
H11 H 0.881333 0.335916 0.699444 0.069 Uiso 1 1 calc R . . . .
C12 C 0.9692(6) 0.37938(19) 0.6312(3) 0.0608(16) Uani 1 1 d . . . . .
H12 H 1.031247 0.388408 0.667659 0.073 Uiso 1 1 calc R . . . .
C13 C 0.7684(5) 0.26679(17) 0.7892(2) 0.0370(11) Uani 1 1 d . . . . .
C14 C 0.7855(4) 0.28497(14) 0.8701(2) 0.0279(10) Uani 1 1 d . . . . .
C15 C 0.8790(4) 0.26549(15) 0.9189(2) 0.0289(10) Uani 1 1 d . . . . .
H15 H 0.930059 0.242452 0.900733 0.035 Uiso 1 1 calc R . . . .
C16 C 0.8969(4) 0.28010(14) 0.9946(2) 0.0278(10) Uani 1 1 d . . . . .
C17 C 0.9940(4) 0.25660(15) 1.0463(2) 0.0299(10) Uani 1 1 d . . . . .
C18 C 0.8202(5) 0.31453(15) 1.0215(2) 0.0367(11) Uani 1 1 d . . . . .
H18 H 0.830272 0.324074 1.072062 0.044 Uiso 1 1 calc R . . . .
C19 C 0.7285(4) 0.33475(14) 0.9734(2) 0.0338(10) Uani 1 1 d . . . . .
H19 H 0.678178 0.357964 0.991573 0.041 Uiso 1 1 calc R . . . .
C20 C 0.7119(4) 0.32010(14) 0.8970(2) 0.0269(9) Uani 1 1 d . . . . .
C21 C 0.6138(4) 0.34516(14) 0.8469(2) 0.0280(10) Uani 1 1 d . . . . .
O5 O 0.864(4) 0.246(2) 0.7660(13) 0.056(9) Uani 0.41(9) 1 d . U . A 1
O5' O 0.819(4) 0.2296(9) 0.7703(9) 0.065(6) Uani 0.62(9) 1 d . U . A 2

loop_
_atom_site_aniso_label
_atom_site_aniso_U_11
_atom_site_aniso_U_22
_atom_site_aniso_U_33
_atom_site_aniso_U_23
_atom_site_aniso_U_13
_atom_site_aniso_U_12
Zn1 0.0240(3) 0.0365(3) 0.0228(3) -0.0016(2) -0.00371(19) -0.0040(2)
Zn2 0.0257(4) 0.0295(4) 0.0315(4) 0.000 -0.0037(3) 0.000
O1 0.0323(17) 0.0309(17) 0.0353(16) 0.0082(14) -0.0058(13) -0.0070(15)
O2 0.0196(16) 0.0377(18) 0.0365(16) 0.0033(13) -0.0045(12) -0.0017(14)
O3 0.0314(18) 0.059(2) 0.0272(16) 0.0110(14) -0.0093(13) 0.0035(17)
O4 0.0269(17) 0.0472(19) 0.0313(16) 0.0084(14) -0.0057(13) 0.0085(16)
O6 0.0290(17) 0.0481(19) 0.0208(14) -0.0013(13) -0.0064(12) 0.0092(15)
O7 0.0342(18) 0.055(2) 0.0323(16) -0.0018(15) -0.0014(14) 0.0049(17)
N1 0.038(2) 0.032(2) 0.048(2) 0.0091(18) 0.0028(18) -0.009(2)
N2 0.154(6) 0.071(4) 0.065(3) -0.005(3) 0.023(4) -0.062(4)
N3 0.057(3) 0.038(2) 0.052(3) 0.005(2) 0.004(2) -0.017(2)
N4 0.079(4) 0.070(3) 0.060(3) 0.007(3) 0.007(3) -0.043(3)
N5 0.076(4) 0.071(3) 0.058(3) 0.007(3) 0.006(3) -0.045(3)
N6 0.029(2) 0.042(2) 0.0324(19) 0.0015(17) 0.0043(16) -0.0034(19)
C1 0.057(4) 0.067(4) 0.048(3) 0.024(3) -0.008(3) -0.023(3)
C2 0.060(4) 0.061(4) 0.053(3) 0.024(3) -0.014(3) -0.031(3)
C3 0.079(4) 0.071(4) 0.043(3) 0.004(3) -0.006(3) -0.026(4)
C4 0.072(4) 0.076(4) 0.059(3) 0.011(3) -0.003(3) -0.046(4)
C5 0.043(3) 0.037(3) 0.061(3) 0.009(2) 0.009(3) -0.011(3)
C6 0.047(3) 0.046(3) 0.051(3) 0.007(2) 0.006(2) -0.014(3)
C7 0.047(3) 0.049(3) 0.044(3) 0.012(2) 0.007(2) -0.015(3)
C8 0.037(3) 0.041(3) 0.045(3) 0.004(2) 0.006(2) -0.004(2)
C9 0.072(4) 0.072(4) 0.045(3) 0.026(3) -0.013(3) -0.025(4)
C10 0.057(4) 0.067(4) 0.047(3) 0.013(3) -0.012(3) -0.025(3)
C11 0.056(3) 0.080(4) 0.036(3) 0.012(3) -0.010(2) -0.033(3)
C12 0.064(4) 0.070(4) 0.048(3) 0.009(3) -0.013(3) -0.039(3)
C13 0.032(3) 0.054(3) 0.025(2) 0.000(2) -0.004(2) 0.006(3)
C14 0.016(2) 0.041(3) 0.027(2) 0.0046(19) -0.0018(16) 0.002(2)
C15 0.022(2) 0.037(3) 0.028(2) 0.0055(18) -0.0030(17) 0.004(2)
C16 0.020(2) 0.036(3) 0.027(2) 0.0091(18) -0.0048(17) -0.003(2)
C17 0.023(2) 0.038(3) 0.028(2) 0.0104(19) -0.0065(18) -0.009(2)
C18 0.040(3) 0.043(3) 0.027(2) -0.004(2) -0.008(2) -0.004(2)
C19 0.033(3) 0.034(3) 0.035(2) -0.0013(19) -0.0059(19) 0.008(2)
C20 0.019(2) 0.037(3) 0.024(2) 0.0039(18) 0.0006(16) -0.002(2)
C21 0.029(3) 0.030(2) 0.025(2) -0.0037(18) -0.0040(18) 0.003(2)
O5 0.056(12) 0.079(17) 0.034(6) -0.036(8) -0.022(6) 0.042(10)
O5' 0.092(12) 0.053(9) 0.050(5) -0.021(5) -0.029(6) 0.034(8)

loop_
_atom_type_symbol
_atom_type_description
_atom_type_scat_dispersion_real
_atom_type_scat_dispersion_imag
_atom_type_scat_source
C C 0.0033 0.0016 'International Tables Vol C Tables 4.2.6.8 and 6.1.1.4'
H H 0.0000 0.0000 'International Tables Vol C Tables 4.2.6.8 and 6.1.1.4'
N N 0.0061 0.0033 'International Tables Vol C Tables 4.2.6.8 and 6.1.1.4'
O O 0.0106 0.0060 'International Tables Vol C Tables 4.2.6.8 and 6.1.1.4'
Zn Zn 0.2839 1.4301 'International Tables Vol C Tables 4.2.6.8 and 6.1.1.4'

loop_
_geom_angle_atom_site_label_1
_geom_angle_atom_site_label_2
_geom_angle_atom_site_label_3
_geom_angle
_geom_angle_site_symmetry_1
_geom_angle_site_symmetry_3
_geom_angle_publ_flag
O2 Zn1 O3 93.70(12) 2_656 8_455 ?
O2 Zn1 O4 93.00(11) 2_656 8_455 ?
O2 Zn1 C17 93.59(12) 2_656 8_455 ?
O3 Zn1 O4 60.66(11) 8_455 8_455 ?
O3 Zn1 C17 30.33(12) 8_455 8_455 ?
O4 Zn1 C17 30.33(12) 8_455 8_455 ?
O6 Zn1 O2 86.96(11) . 2_656 ?
O6 Zn1 O3 105.53(12) . 8_455 ?
O6 Zn1 O4 166.17(12) . 8_455 ?
O6 Zn1 O7 92.32(12) . . ?
O6 Zn1 N6 97.98(13) . . ?
O6 Zn1 C17 135.86(14) . 8_455 ?
O7 Zn1 O2 178.67(12) . 2_656 ?
O7 Zn1 O3 85.40(12) . 8_455 ?
O7 Zn1 O4 87.43(12) . 8_455 ?
O7 Zn1 C17 86.14(13) . 8_455 ?
N6 Zn1 O2 87.32(13) . 2_656 ?
N6 Zn1 O3 156.49(12) . 8_455 ?
N6 Zn1 O4 95.83(13) . 8_455 ?
N6 Zn1 O7 93.89(14) . . ?
N6 Zn1 C17 126.16(14) . 8_455 ?
O1 Zn2 O1 144.21(17) 2_656 . ?
O1 Zn2 N1 97.88(14) . 5_766 ?
O1 Zn2 N1 97.88(14) 2_656 6_466 ?
O1 Zn2 N1 104.07(14) 2_656 5_766 ?
O1 Zn2 N1 104.07(14) . 6_466 ?
O1 Zn2 C21 119.84(13) . 2_656 ?
O1 Zn2 C21 28.63(12) 2_656 2_656 ?
N1 Zn2 N1 103.5(2) 6_466 5_766 ?
N1 Zn2 C21 125.75(15) 6_466 2_656 ?
N1 Zn2 C21 100.44(14) 5_766 2_656 ?
C21 O1 Zn2 101.9(3) . . ?
C21 O2 Zn1 141.5(3) . 2_656 ?
C17 O3 Zn1 89.4(3) . 8_556 ?
C17 O4 Zn1 88.5(2) . 8_556 ?
C13 O6 Zn1 132.0(3) . . ?
Zn1 O7 H7A 109.9 . . ?
Zn1 O7 H7B 109.2 . . ?
H7A O7 H7B 109.2 . . ?
C2 N1 Zn2 123.0(3) . 5_766 ?
C2 N1 C3 116.4(4) . . ?
C3 N1 Zn2 120.3(3) . 5_766 ?
H2A N2 H2B 108.5 . . ?
N3 N2 H2A 110.5 . . ?
N3 N2 H2B 108.9 . . ?
C6 N3 N2 127.9(4) . . ?
C6 N3 C7 105.0(4) . . ?
C7 N3 N2 126.1(4) . . ?
C6 N4 N5 107.1(4) . . ?
C7 N5 N4 107.7(4) . . ?
C10 N6 Zn1 122.6(3) . . ?
C10 N6 C11 116.3(4) . . ?
C11 N6 Zn1 121.1(3) . . ?
C2 C1 H1 120.4 . . ?
C2 C1 C5 119.1(5) . . ?
C5 C1 H1 120.4 . . ?
N1 C2 C1 124.6(5) . . ?
N1 C2 H2 117.7 . . ?
C1 C2 H2 117.7 . . ?
N1 C3 H3 118.8 . . ?
N1 C3 C4 122.5(5) . . ?
C4 C3 H3 118.8 . . ?
C3 C4 H4 119.9 . . ?
C3 C4 C5 120.1(5) . . ?
C5 C4 H4 119.9 . . ?
C1 C5 C4 117.3(5) . . ?
C1 C5 C6 118.7(5) . . ?
C4 C5 C6 123.7(5) . . ?
N3 C6 C5 126.9(5) . . ?
N4 C6 N3 110.2(4) . . ?
N4 C6 C5 122.9(5) . . ?
N3 C7 C8 126.3(5) . . ?
N5 C7 N3 110.0(4) . . ?
N5 C7 C8 123.7(4) . . ?
C9 C8 C7 125.6(4) . . ?
C9 C8 C12 115.2(5) . . ?
C12 C8 C7 119.1(4) . . ?
C8 C9 H9 119.4 . . ?
C10 C9 C8 121.1(5) . . ?
C10 C9 H9 119.4 . . ?
N6 C10 C9 123.4(5) . . ?
N6 C10 H10 118.3 . . ?
C9 C10 H10 118.3 . . ?
N6 C11 H11 118.5 . . ?
N6 C11 C12 123.0(5) . . ?
C12 C11 H11 118.5 . . ?
C8 C12 H12 119.6 . . ?
C11 C12 C8 120.8(5) . . ?
C11 C12 H12 119.6 . . ?
O6 C13 C14 115.7(4) . . ?
O6 C13 O5' 122.1(11) . . ?
O5 C13 O6 126.0(11) . . ?
O5 C13 C14 114.1(11) . . ?
O5' C13 C14 120.9(8) . . ?
C15 C14 C13 118.4(4) . . ?
C20 C14 C13 122.4(4) . . ?
C20 C14 C15 119.2(4) . . ?
C14 C15 H15 119.5 . . ?
C16 C15 C14 121.0(4) . . ?
C16 C15 H15 119.5 . . ?
C15 C16 C17 119.1(4) . . ?
C18 C16 C15 119.3(4) . . ?
C18 C16 C17 121.5(4) . . ?
O3 C17 Zn1 60.3(2) . 8_556 ?
O3 C17 O4 121.5(4) . . ?
O3 C17 C16 119.2(4) . . ?
O4 C17 Zn1 61.2(2) . 8_556 ?
O4 C17 C16 119.3(4) . . ?
C16 C17 Zn1 177.8(3) . 8_556 ?
C16 C18 H18 119.8 . . ?
C19 C18 C16 120.4(4) . . ?
C19 C18 H18 119.8 . . ?
C18 C19 H19 120.0 . . ?
C18 C19 C20 120.0(4) . . ?
C20 C19 H19 120.0 . . ?
C14 C20 C19 120.1(4) . . ?
C14 C20 C21 123.1(3) . . ?
C19 C20 C21 116.8(4) . . ?
O1 C21 C20 116.4(4) . . ?
O2 C21 O1 121.2(4) . . ?
O2 C21 C20 122.1(4) . . ?

loop_
_geom_bond_atom_site_label_1
_geom_bond_atom_site_label_2
_geom_bond_distance
_geom_bond_site_symmetry_2
_geom_bond_publ_flag
Zn1 O2 2.170(3) 2_656 ?
Zn1 O3 2.176(3) 8_455 ?
Zn1 O4 2.197(3) 8_455 ?
Zn1 O6 1.996(3) . ?
Zn1 O7 2.163(3) . ?
Zn1 N6 2.128(4) . ?
Zn1 C17 2.506(4) 8_455 ?
Zn2 O1 2.008(3) 2_656 ?
Zn2 O1 2.008(3) . ?
Zn2 N1 2.066(4) 6_466 ?
Zn2 N1 2.066(4) 5_766 ?
Zn2 C21 2.584(4) 2_656 ?
O1 C21 1.265(5) . ?
O2 C21 1.260(5) . ?
O3 C17 1.266(5) . ?
O4 C17 1.266(5) . ?
O6 C13 1.266(5) . ?
O7 H7A 0.8552 . ?
O7 H7B 0.8547 . ?
N1 C2 1.326(6) . ?
N1 C3 1.355(7) . ?
N2 H2A 0.8695 . ?
N2 H2B 0.8705 . ?
N2 N3 1.413(6) . ?
N3 C6 1.368(6) . ?
N3 C7 1.377(6) . ?
N4 N5 1.395(6) . ?
N4 C6 1.315(6) . ?
N5 C7 1.305(6) . ?
N6 C10 1.329(6) . ?
N6 C11 1.337(6) . ?
C1 H1 0.9300 . ?
C1 C2 1.379(7) . ?
C1 C5 1.381(7) . ?
C2 H2 0.9300 . ?
C3 H3 0.9300 . ?
C3 C4 1.384(7) . ?
C4 H4 0.9300 . ?
C4 C5 1.384(7) . ?
C5 C6 1.492(7) . ?
C7 C8 1.474(7) . ?
C8 C9 1.379(7) . ?
C8 C12 1.383(7) . ?
C9 H9 0.9300 . ?
C9 C10 1.368(7) . ?
C10 H10 0.9300 . ?
C11 H11 0.9300 . ?
C11 C12 1.374(7) . ?
C12 H12 0.9300 . ?
C13 C14 1.520(6) . ?
C13 O5 1.235(19) . ?
C13 O5' 1.292(15) . ?
C14 C15 1.398(6) . ?
C14 C20 1.389(6) . ?
C15 H15 0.9300 . ?
C15 C16 1.397(6) . ?
C16 C17 1.509(6) . ?
C16 C18 1.391(6) . ?
C18 H18 0.9300 . ?
C18 C19 1.388(6) . ?
C19 H19 0.9300 . ?
C19 C20 1.408(6) . ?
C20 C21 1.522(6) . ?

loop_
_geom_torsion_atom_site_label_1
_geom_torsion_atom_site_label_2
_geom_torsion_atom_site_label_3
_geom_torsion_atom_site_label_4
_geom_torsion
_geom_torsion_site_symmetry_1
_geom_torsion_site_symmetry_2
_geom_torsion_site_symmetry_3
_geom_torsion_site_symmetry_4
_geom_torsion_publ_flag
Zn1 O2 C21 O1 156.8(3) 2_656 . . . ?
Zn1 O2 C21 C20 -29.6(6) 2_656 . . . ?
Zn1 O3 C17 O4 -1.0(4) 8_556 . . . ?
Zn1 O3 C17 C16 177.5(3) 8_556 . . . ?
Zn1 O4 C17 O3 1.0(4) 8_556 . . . ?
Zn1 O4 C17 C16 -177.5(3) 8_556 . . . ?
Zn1 O6 C13 C14 165.3(3) . . . . ?
Zn1 O6 C13 O5 10(4) . . . . ?
Zn1 O6 C13 O5' -27(2) . . . . ?
Zn1 N6 C10 C9 177.7(5) . . . . ?
Zn1 N6 C11 C12 -178.4(5) . . . . ?
Zn2 O1 C21 O2 -8.6(4) . . . . ?
Zn2 O1 C21 C20 177.4(3) . . . . ?
Zn2 N1 C2 C1 176.4(5) 5_766 . . . ?
Zn2 N1 C3 C4 -176.7(5) 5_766 . . . ?
O6 C13 C14 C15 -179.4(4) . . . . ?
O6 C13 C14 C20 0.5(6) . . . . ?
N1 C3 C4 C5 0.4(10) . . . . ?
N2 N3 C6 N4 -168.9(6) . . . . ?
N2 N3 C6 C5 11.1(9) . . . . ?
N2 N3 C7 N5 169.4(6) . . . . ?
N2 N3 C7 C8 -12.2(9) . . . . ?
N3 C7 C8 C9 -27.4(9) . . . . ?
N3 C7 C8 C12 154.7(6) . . . . ?
N4 N5 C7 N3 -0.2(7) . . . . ?
N4 N5 C7 C8 -178.7(5) . . . . ?
N5 N4 C6 N3 -0.3(7) . . . . ?
N5 N4 C6 C5 179.6(5) . . . . ?
N5 C7 C8 C9 150.8(6) . . . . ?
N5 C7 C8 C12 -27.1(8) . . . . ?
N6 C11 C12 C8 0.9(10) . . . . ?
C1 C5 C6 N3 -156.5(6) . . . . ?
C1 C5 C6 N4 23.6(8) . . . . ?
C2 N1 C3 C4 -2.6(9) . . . . ?
C2 C1 C5 C4 -2.2(9) . . . . ?
C2 C1 C5 C6 -176.5(5) . . . . ?
C3 N1 C2 C1 2.5(9) . . . . ?
C3 C4 C5 C1 2.0(9) . . . . ?
C3 C4 C5 C6 176.0(6) . . . . ?
C4 C5 C6 N3 29.6(9) . . . . ?
C4 C5 C6 N4 -150.4(6) . . . . ?
C5 C1 C2 N1 -0.1(10) . . . . ?
C6 N3 C7 N5 0.0(6) . . . . ?
C6 N3 C7 C8 178.4(5) . . . . ?
C6 N4 N5 C7 0.4(7) . . . . ?
C7 N3 C6 N4 0.2(6) . . . . ?
C7 N3 C6 C5 -179.8(5) . . . . ?
C7 C8 C9 C10 -176.1(5) . . . . ?
C7 C8 C12 C11 175.5(5) . . . . ?
C8 C9 C10 N6 0.6(10) . . . . ?
C9 C8 C12 C11 -2.6(9) . . . . ?
C10 N6 C11 C12 1.7(8) . . . . ?
C11 N6 C10 C9 -2.4(8) . . . . ?
C12 C8 C9 C10 1.9(9) . . . . ?
C13 C14 C15 C16 -178.4(4) . . . . ?
C13 C14 C20 C19 177.9(4) . . . . ?
C13 C14 C20 C21 -3.7(6) . . . . ?
C14 C15 C16 C17 176.9(4) . . . . ?
C14 C15 C16 C18 0.1(6) . . . . ?
C14 C20 C21 O1 -89.1(5) . . . . ?
C14 C20 C21 O2 97.0(5) . . . . ?
C15 C14 C20 C19 -2.2(6) . . . . ?
C15 C14 C20 C21 176.2(4) . . . . ?
C15 C16 C17 O3 -167.2(4) . . . . ?
C15 C16 C17 O4 11.4(6) . . . . ?
C15 C16 C18 C19 -1.2(7) . . . . ?
C16 C18 C19 C20 0.7(7) . . . . ?
C17 C16 C18 C19 -178.0(4) . . . . ?
C18 C16 C17 O3 9.6(6) . . . . ?
C18 C16 C17 O4 -171.8(4) . . . . ?
C18 C19 C20 C14 1.1(6) . . . . ?
C18 C19 C20 C21 -177.5(4) . . . . ?
C19 C20 C21 O1 89.4(5) . . . . ?
C19 C20 C21 O2 -84.5(5) . . . . ?
C20 C14 C15 C16 1.6(6) . . . . ?
O5 C13 C14 C15 -21(4) . . . . ?
O5 C13 C14 C20 159(4) . . . . ?
O5' C13 C14 C15 13(2) . . . . ?
O5' C13 C14 C20 -167(2) . . . . ?
